data_7207724
loop_
_publ_author_name
'Croitor, Lilia'
'Coropceanu, Eduard B.'
'Siminel, Anatolii V.'
'Kulikova, Olga'
'Zelentsov, Vyacheslav I.'
'Datsko, Tatiana'
'Fonari, Marina S.'

_publ_section_title
;
 1,2-Cyclohexanedionedioxime as a useful co-ligand for fabrication of
 one-dimensional Zn(ii) and Cd(ii) coordination polymers with
 wheel-and-axle topology and luminescent properties
;
_journal_issue 10
_journal_name_full CrystEngComm
_journal_page_first 3750
_journal_paper_doi 10.1039/c2ce00020b
_journal_volume 14
_journal_year 2012
_chemical_formula_moiety 'C18 H20 Cd N4 O6 S'
_chemical_formula_sum 'C18 H20 Cd N4 O6 S'
_chemical_formula_weight 532.84
_chemical_name_common
;
catena{( mu2-4,4^'^-dipyridyl sulfide)-(1,2-cyclohexanedione dioxime)-
(di-formate)--cadmium(II)}
;
_chemical_name_systematic
;
catena{( mu2-4,4^'^-dipyridyl sulfide)-(1,2-cyclohexanedione dioxime)-
(di-formate)--cadmium(II)}
;
_space_group_IT_number 14
_symmetry_cell_setting monoclinic
_symmetry_space_group_name_Hall '-P 2ybc'
_symmetry_space_group_name_H-M 'P 1 21/c 1'
_atom_sites_solution_hydrogens geom
_atom_sites_solution_primary direct
_atom_sites_solution_secondary difmap
_audit_creation_method SHELXL-97
_cell_angle_alpha 90.00
_cell_angle_beta 94.190(2)
_cell_angle_gamma 90.00
_cell_formula_units_Z 8
_cell_length_a 10.9226(3)
_cell_length_b 22.3442(4)
_cell_length_c 17.7664(4)
_cell_measurement_reflns_used 5252
_cell_measurement_temperature 293(2)
_cell_measurement_theta_max 28.8081
_cell_measurement_theta_min 2.9285
_cell_volume 4324.42(17)
_computing_cell_refinement
;
CrysAlisPro, Agilent Technologies,
Version 1.171.34.49 (release 20-01-2011 CrysAlis171 .NET)
(compiled Jan 20 2011,15:58:25)
;
_computing_data_collection
;
CrysAlisPro, Agilent Technologies,
Version 1.171.34.49 (release 20-01-2011 CrysAlis171 .NET)
(compiled Jan 20 2011,15:58:25)
;
_computing_data_reduction
;
CrysAlisPro, Agilent Technologies,
Version 1.171.34.49 (release 20-01-2011 CrysAlis171 .NET)
(compiled Jan 20 2011,15:58:25)
;
_computing_structure_refinement 'SHELXL-97 (Sheldrick, 1997)'
_computing_structure_solution 'SHELXS-97 (Sheldrick, 1990)'
_diffrn_ambient_temperature 293(2)
_diffrn_detector_area_resol_mean 15.9914
_diffrn_measured_fraction_theta_full 0.998
_diffrn_measured_fraction_theta_max 0.998
_diffrn_measurement_device_type 'Xcalibur, Eos'
_diffrn_measurement_method '\w scans'
_diffrn_radiation_monochromator graphite
_diffrn_radiation_source 'fine-focus sealed tube'
_diffrn_radiation_type MoK\a
_diffrn_radiation_wavelength 0.71073
_diffrn_reflns_av_R_equivalents 0.0220
_diffrn_reflns_av_sigmaI/netI 0.0381
_diffrn_reflns_limit_h_max 13
_diffrn_reflns_limit_h_min -13
_diffrn_reflns_limit_k_max 24
_diffrn_reflns_limit_k_min -28
_diffrn_reflns_limit_l_max 16
_diffrn_reflns_limit_l_min -22
_diffrn_reflns_number 16755
_diffrn_reflns_theta_full 26.50
_diffrn_reflns_theta_max 26.50
_diffrn_reflns_theta_min 2.93
_exptl_absorpt_coefficient_mu 1.148
_exptl_absorpt_correction_T_max 1.00000
_exptl_absorpt_correction_T_min 0.82898
_exptl_absorpt_correction_type multi-scan
_exptl_absorpt_process_details
;
CrysAlisPro, Agilent Technologies,
Version 1.171.34.49 (release 20-01-2011 CrysAlis171 .NET)
(compiled Jan 20 2011,15:58:25)
Empirical absorption correction using spherical harmonics,
implemented in SCALE3 ABSPACK scaling algorithm.
;
_exptl_crystal_colour yellow
_exptl_crystal_density_diffrn 1.637
_exptl_crystal_density_method 'not measured'
_exptl_crystal_description prism
_exptl_crystal_F_000 2144
_exptl_crystal_size_max 0.5
_exptl_crystal_size_mid 0.2
_exptl_crystal_size_min 0.15
_refine_diff_density_max 0.419
_refine_diff_density_min -0.493
_refine_diff_density_rms 0.064
_refine_ls_extinction_method none
_refine_ls_goodness_of_fit_ref 1.073
_refine_ls_hydrogen_treatment constr
_refine_ls_matrix_type full
_refine_ls_number_parameters 577
_refine_ls_number_reflns 8937
_refine_ls_number_restraints 0
_refine_ls_restrained_S_all 1.073
_refine_ls_R_factor_all 0.0652
_refine_ls_R_factor_gt 0.0401
_refine_ls_shift/su_max 0.003
_refine_ls_shift/su_mean 0.000
_refine_ls_structure_factor_coef Fsqd
_refine_ls_weighting_details 'calc w=1/[\s^2^(Fo^2^)+(0.0359P)^2^+0.0000P] where P=(Fo^2^+2Fc^2^)/3'
_refine_ls_weighting_scheme calc
_refine_ls_wR_factor_gt 0.0848
_refine_ls_wR_factor_ref 0.0944
_reflns_number_gt 6446
_reflns_number_total 8937
_reflns_threshold_expression >2sigma(I)
_cod_data_source_file c2ce00020b.txt
_cod_data_source_block 582
_cod_original_cell_volume 4324.44(18)
_cod_database_code 7207724

loop_
_symmetry_equiv_pos_as_xyz
'x, y, z'
'-x, y+1/2, -z+1/2'
'-x, -y, -z'
'x, -y-1/2, z-1/2'

loop_
_atom_site_label
_atom_site_type_symbol
_atom_site_fract_x
_atom_site_fract_y
_atom_site_fract_z
_atom_site_U_iso_or_equiv
_atom_site_adp_type
_atom_site_occupancy
_atom_site_symmetry_multiplicity
_atom_site_calc_flag
_atom_site_refinement_flags
_atom_site_disorder_assembly
_atom_site_disorder_group
Cd1A Cd 1.01529(2) 0.280873(11) 0.253907(14) 0.05301(9) Uani 1 1 d . . .
S1A S 1.16473(10) 0.02564(4) 0.46640(5) 0.0632(3) Uani 1 1 d . . .
O1A O 0.7374(3) 0.22014(11) 0.19504(15) 0.0867(9) Uani 1 1 d . . .
H1A H 0.7804 0.2157 0.1595 0.130 Uiso 1 1 calc R . .
O2A O 0.9694(2) 0.35016(10) 0.41697(13) 0.0761(8) Uani 1 1 d . . .
H2A H 1.0385 0.3602 0.4067 0.114 Uiso 1 1 calc R . .
O3A O 1.2091(3) 0.31322(13) 0.27523(16) 0.0881(9) Uani 1 1 d . . .
O4A O 1.1902(3) 0.36194(19) 0.3781(3) 0.165(2) Uani 1 1 d . . .
O5A O 1.0769(3) 0.23076(12) 0.15518(15) 0.0848(8) Uani 1 1 d . . .
O6A O 0.8961(4) 0.21728(16) 0.09629(19) 0.1214(13) Uani 1 1 d . . .
N1A N 0.8010(3) 0.25345(12) 0.25121(18) 0.0607(8) Uani 1 1 d . . .
N2A N 0.9153(3) 0.31700(11) 0.35876(15) 0.0530(7) Uani 1 1 d . . .
N3A N 1.0606(3) 0.19321(11) 0.33042(15) 0.0547(7) Uani 1 1 d . . .
N4A N 1.0457(3) -0.13437(11) 0.32071(15) 0.0536(7) Uani 1 1 d . . .
C1A C 0.7431(3) 0.26288(15) 0.3092(2) 0.0620(10) Uani 1 1 d . B .
C2A C 0.8063(3) 0.29887(14) 0.3703(2) 0.0548(9) Uani 1 1 d . B .
C3A C 0.7443(4) 0.3110(2) 0.4407(2) 0.0870(13) Uani 1 1 d . . .
H3A H 0.7501 0.3536 0.4515 0.104 Uiso 0.50 1 calc PR A 1
H3B H 0.7884 0.2901 0.4821 0.104 Uiso 0.50 1 calc PR A 1
H3C H 0.7010 0.3489 0.4356 0.104 Uiso 0.50 1 d PR A 2
H3D H 0.8050 0.3142 0.4832 0.104 Uiso 0.50 1 d PR A 2
C4A C 0.6111(18) 0.2929(8) 0.4381(14) 0.130(6) Uani 0.50 1 d P B 1
H4A1 H 0.5867 0.2907 0.4894 0.156 Uiso 0.50 1 calc PR B 1
H4A2 H 0.5625 0.3241 0.4124 0.156 Uiso 0.50 1 calc PR B 1
C5A C 0.583(3) 0.2404(12) 0.4036(17) 0.147(12) Uani 0.50 1 d P B 1
H5A1 H 0.4959 0.2333 0.4047 0.176 Uiso 0.50 1 calc PR B 1
H5A2 H 0.6256 0.2085 0.4320 0.176 Uiso 0.50 1 calc PR B 1
C4A' C 0.6493(13) 0.2598(8) 0.4554(8) 0.082(4) Uani 0.50 1 d P B 2
H4A3 H 0.6069 0.2677 0.5005 0.099 Uiso 0.50 1 calc PR B 2
H4A4 H 0.6892 0.2211 0.4601 0.099 Uiso 0.50 1 calc PR B 2
C5A' C 0.5557(16) 0.2632(14) 0.3798(15) 0.123(10) Uani 0.50 1 d P B 2
H5A3 H 0.4811 0.2411 0.3872 0.147 Uiso 0.50 1 calc PR B 2
H5A4 H 0.5341 0.3045 0.3682 0.147 Uiso 0.50 1 calc PR B 2
C6A C 0.6186(4) 0.2372(2) 0.3191(3) 0.1130(18) Uani 1 1 d . . .
H6A H 0.6169 0.1957 0.3028 0.136 Uiso 0.50 1 calc PR B 1
H6B H 0.5578 0.2589 0.2873 0.136 Uiso 0.50 1 calc PR B 1
H6C H 0.5679 0.2427 0.2725 0.136 Uiso 0.50 1 d PR B 2
H6D H 0.6268 0.1945 0.3279 0.136 Uiso 0.50 1 d PR B 2
C7A C 1.2470(4) 0.34228(19) 0.3300(3) 0.0834(13) Uani 1 1 d . . .
H7A H 1.3309 0.3498 0.3344 0.100 Uiso 1 1 calc R . .
C8A C 1.0079(5) 0.2148(2) 0.1018(3) 0.0880(14) Uani 1 1 d . . .
H8A H 1.0448 0.1990 0.0607 0.106 Uiso 1 1 calc R . .
C9A C 1.0297(4) 0.18533(17) 0.4006(2) 0.0801(13) Uani 1 1 d . . .
H9A H 0.9878 0.2160 0.4230 0.096 Uiso 1 1 calc R . .
C10A C 1.0562(4) 0.13410(16) 0.4423(2) 0.0716(11) Uani 1 1 d . . .
H10A H 1.0311 0.1304 0.4909 0.086 Uiso 1 1 calc R . .
C11A C 1.1200(3) 0.08906(13) 0.41077(18) 0.0492(8) Uani 1 1 d . . .
C12A C 1.1537(3) 0.09630(14) 0.33894(19) 0.0597(9) Uani 1 1 d . . .
H12A H 1.1975 0.0666 0.3160 0.072 Uiso 1 1 calc R . .
C13A C 1.1217(3) 0.14856(14) 0.3008(2) 0.0576(9) Uani 1 1 d . . .
H13A H 1.1441 0.1527 0.2515 0.069 Uiso 1 1 calc R . .
C14A C 1.1170(3) -0.03423(13) 0.40695(18) 0.0473(8) Uani 1 1 d . . .
C15A C 1.0188(3) -0.03168(14) 0.35353(19) 0.0551(9) Uani 1 1 d . . .
H15A H 0.9740 0.0035 0.3459 0.066 Uiso 1 1 calc R . .
C16A C 0.9883(3) -0.08219(14) 0.31169(19) 0.0576(9) Uani 1 1 d . . .
H16A H 0.9235 -0.0796 0.2749 0.069 Uiso 1 1 calc R . .
C17A C 1.1388(3) -0.13619(14) 0.3735(2) 0.0607(10) Uani 1 1 d . . .
H17A H 1.1803 -0.1723 0.3812 0.073 Uiso 1 1 calc R . .
C18A C 1.1774(3) -0.08788(14) 0.41764(18) 0.0552(9) Uani 1 1 d . . .
H18A H 1.2429 -0.0916 0.4538 0.066 Uiso 1 1 calc R . .
Cd1B Cd 0.49115(2) 0.014139(11) 0.255027(13) 0.05341(10) Uani 1 1 d . . .
S1B S 0.32181(10) 0.26292(3) 0.03884(5) 0.0579(3) Uani 1 1 d . . .
O1B O 0.7750(2) 0.07484(10) 0.31036(13) 0.0761(8) Uani 1 1 d . . .
H1B H 0.7346 0.0784 0.3472 0.114 Uiso 1 1 calc R . .
O2B O 0.5291(2) -0.04761(9) 0.08652(13) 0.0688(7) Uani 1 1 d . . .
H2B H 0.4638 -0.0608 0.0995 0.103 Uiso 1 1 calc R . .
O3B O 0.4589(3) 0.06561(11) 0.35966(15) 0.0832(8) Uani 1 1 d . . .
O4B O 0.6387(3) 0.07869(15) 0.42257(16) 0.0992(10) Uani 1 1 d . . .
O5B O 0.2941(2) -0.01656(12) 0.24613(15) 0.0774(8) Uani 1 1 d . . .
O6B O 0.3213(3) -0.06255(18) 0.1413(2) 0.1487(17) Uani 1 1 d . . .
N1B N 0.7058(3) 0.04542(11) 0.25336(16) 0.0555(7) Uani 1 1 d . . .
N2B N 0.5892(3) -0.01761(11) 0.14618(15) 0.0526(7) Uani 1 1 d . . .
N3B N 0.4281(2) 0.09832(10) 0.17947(15) 0.0522(7) Uani 1 1 d . . .
N4B N 0.4491(3) 0.42652(11) 0.17631(16) 0.0538(7) Uani 1 1 d . . .
C1B C 0.7607(3) 0.03775(13) 0.1930(2) 0.0539(9) Uani 1 1 d . D .
C2B C 0.6927(3) 0.00489(14) 0.13097(19) 0.0535(9) Uani 1 1 d . D .
C3B C 0.7426(4) 0.00049(18) 0.0553(2) 0.0809(12) Uani 1 1 d . . .
H3E H 0.6765 0.0079 0.0170 0.097 Uiso 0.50 1 calc PR C 1
H3F H 0.7713 -0.0401 0.0484 0.097 Uiso 0.50 1 calc PR C 1
H3G H 0.7347 -0.0404 0.0374 0.097 Uiso 0.50 1 d PR C 2
H3I H 0.6944 0.0259 0.0202 0.097 Uiso 0.50 1 d PR C 2
C4B C 0.847(2) 0.0434(12) 0.0427(13) 0.093(6) Uani 0.50 1 d P D 1
H4B1 H 0.8172 0.0842 0.0373 0.111 Uiso 0.50 1 calc PR D 1
H4B2 H 0.8876 0.0326 -0.0022 0.111 Uiso 0.50 1 calc PR D 1
C5B C 0.9425(16) 0.0365(9) 0.1194(10) 0.091(5) Uani 0.50 1 d P D 1
H5B1 H 0.9613 -0.0055 0.1283 0.110 Uiso 0.50 1 calc PR D 1
H5B2 H 1.0186 0.0573 0.1121 0.110 Uiso 0.50 1 calc PR D 1
C4B' C 0.872(3) 0.0189(15) 0.0585(14) 0.136(9) Uani 0.50 1 d P D 2
H4B3 H 0.9202 -0.0162 0.0739 0.163 Uiso 0.50 1 calc PR D 2
H4B4 H 0.8906 0.0276 0.0071 0.163 Uiso 0.50 1 calc PR D 2
C5B' C 0.9154(18) 0.0622(8) 0.0989(11) 0.102(5) Uani 0.50 1 d P D 2
H5B3 H 0.8838 0.0992 0.0767 0.122 Uiso 0.50 1 calc PR D 2
H5B4 H 1.0038 0.0627 0.0966 0.122 Uiso 0.50 1 calc PR D 2
C6B C 0.8866(4) 0.06120(19) 0.1839(2) 0.0842(13) Uani 1 1 d . . .
H6E H 0.8826 0.1044 0.1787 0.101 Uiso 0.50 1 calc PR D 1
H6F H 0.9384 0.0522 0.2292 0.101 Uiso 0.50 1 calc PR D 1
H6G H 0.9462 0.0358 0.2117 0.101 Uiso 0.50 1 d PR D 2
H6I H 0.8944 0.1013 0.2047 0.101 Uiso 0.50 1 d PR D 2
C7B C 0.5276(5) 0.07687(19) 0.4163(2) 0.0882(14) Uani 1 1 d . . .
H7B H 0.4887 0.0850 0.4601 0.106 Uiso 1 1 calc R . .
C8B C 0.2602(4) -0.04538(18) 0.1900(3) 0.0799(12) Uani 1 1 d . . .
H8B H 0.1772 -0.0550 0.1845 0.096 Uiso 1 1 calc R . .
C9B C 0.4183(4) 0.09799(14) 0.1044(2) 0.0678(11) Uani 1 1 d . . .
H9B H 0.4336 0.0623 0.0799 0.081 Uiso 1 1 calc R . .
C10B C 0.3868(4) 0.14760(13) 0.06068(19) 0.0628(10) Uani 1 1 d . . .
H10B H 0.3816 0.1451 0.0083 0.075 Uiso 1 1 calc R . .
C11B C 0.3632(3) 0.20068(12) 0.09593(17) 0.0439(8) Uani 1 1 d . . .
C12B C 0.3687(3) 0.20113(13) 0.17344(18) 0.0496(8) Uani 1 1 d . . .
H12B H 0.3504 0.2358 0.1993 0.060 Uiso 1 1 calc R . .
C13B C 0.4016(3) 0.14955(13) 0.21239(18) 0.0499(8) Uani 1 1 d . . .
H13B H 0.4056 0.1507 0.2648 0.060 Uiso 1 1 calc R . .
C14B C 0.3730(3) 0.32406(13) 0.09581(18) 0.0476(8) Uani 1 1 d . . .
C15B C 0.2953(4) 0.37073(14) 0.1045(2) 0.0729(12) Uani 1 1 d . . .
H15B H 0.2144 0.3688 0.0845 0.087 Uiso 1 1 calc R . .
C16B C 0.3378(4) 0.42111(15) 0.1433(2) 0.0767(12) Uani 1 1 d . . .
H16B H 0.2842 0.4533 0.1463 0.092 Uiso 1 1 calc R . .
C17B C 0.5217(4) 0.38002(16) 0.1694(2) 0.0834(13) Uani 1 1 d . . .
H17B H 0.6005 0.3819 0.1929 0.100 Uiso 1 1 calc R . .
C18B C 0.4884(4) 0.32864(15) 0.1296(2) 0.0810(13) Uani 1 1 d . . .
H18B H 0.5444 0.2976 0.1259 0.097 Uiso 1 1 calc R . .

loop_
_atom_site_aniso_label
_atom_site_aniso_U_11
_atom_site_aniso_U_22
_atom_site_aniso_U_33
_atom_site_aniso_U_23
_atom_site_aniso_U_13
_atom_site_aniso_U_12
Cd1A 0.05643(18) 0.04685(16) 0.05434(17) 0.00228(11) -0.00551(12) 0.00297(11)
S1A 0.0928(8) 0.0421(5) 0.0519(5) -0.0004(4) -0.0135(5) -0.0017(5)
O1A 0.083(2) 0.0859(18) 0.088(2) -0.0270(15) -0.0210(17) -0.0178(15)
O2A 0.0782(19) 0.0875(17) 0.0616(17) -0.0214(13) -0.0021(14) -0.0186(15)
O3A 0.0689(19) 0.105(2) 0.088(2) -0.0074(17) -0.0119(16) -0.0217(17)
O4A 0.088(3) 0.200(4) 0.209(5) -0.129(4) 0.038(3) -0.056(3)
O5A 0.089(2) 0.109(2) 0.0562(17) -0.0117(15) 0.0029(16) 0.0182(17)
O6A 0.107(3) 0.157(3) 0.098(3) -0.060(2) -0.012(2) 0.008(3)
N1A 0.061(2) 0.0505(16) 0.068(2) -0.0011(15) -0.0177(17) -0.0063(15)
N2A 0.0567(19) 0.0438(15) 0.0570(18) -0.0025(12) -0.0054(15) 0.0014(14)
N3A 0.0630(19) 0.0467(15) 0.0537(18) 0.0000(13) -0.0012(15) 0.0097(14)
N4A 0.0541(18) 0.0477(16) 0.0582(18) -0.0048(13) -0.0025(15) 0.0000(14)
C1A 0.048(2) 0.059(2) 0.077(3) 0.0051(19) -0.007(2) 0.0001(18)
C2A 0.058(2) 0.0466(19) 0.059(2) 0.0085(16) -0.0046(19) 0.0067(18)
C3A 0.077(3) 0.112(3) 0.071(3) 0.001(3) 0.008(2) -0.003(3)
C4A 0.089(13) 0.138(15) 0.172(19) -0.005(13) 0.071(13) -0.012(11)
C5A 0.18(3) 0.123(17) 0.15(3) -0.022(16) 0.11(2) -0.032(14)
C4A' 0.080(9) 0.100(10) 0.070(7) 0.008(7) 0.021(6) 0.017(7)
C5A' 0.048(7) 0.20(3) 0.119(15) 0.020(16) 0.005(7) -0.042(11)
C6A 0.060(3) 0.140(5) 0.139(5) -0.011(4) 0.008(3) -0.030(3)
C7A 0.058(3) 0.081(3) 0.109(4) -0.015(3) -0.008(3) -0.009(2)
C8A 0.103(4) 0.095(3) 0.065(3) -0.017(2) -0.001(3) 0.024(3)
C9A 0.108(4) 0.074(3) 0.059(3) 0.001(2) 0.013(2) 0.040(2)
C10A 0.091(3) 0.074(3) 0.051(2) 0.0104(18) 0.011(2) 0.028(2)
C11A 0.056(2) 0.0381(18) 0.052(2) 0.0002(14) -0.0033(17) -0.0013(16)
C12A 0.073(3) 0.0456(19) 0.062(2) 0.0043(16) 0.0153(19) 0.0124(18)
C13A 0.060(2) 0.055(2) 0.059(2) 0.0037(17) 0.0153(18) 0.0050(18)
C14A 0.054(2) 0.0394(17) 0.0488(19) 0.0010(14) 0.0081(16) -0.0036(15)
C15A 0.054(2) 0.0449(18) 0.064(2) 0.0019(16) -0.0066(18) 0.0032(16)
C16A 0.057(2) 0.051(2) 0.063(2) -0.0034(16) -0.0137(18) -0.0034(18)
C17A 0.069(3) 0.0462(19) 0.065(2) -0.0021(16) -0.007(2) 0.0105(18)
C18A 0.062(2) 0.052(2) 0.050(2) -0.0032(15) -0.0103(17) 0.0062(17)
Cd1B 0.06017(18) 0.04221(15) 0.05684(17) 0.00153(11) -0.00264(13) 0.00685(12)
S1B 0.0840(7) 0.0376(4) 0.0506(5) -0.0007(4) -0.0046(5) 0.0038(4)
O1B 0.086(2) 0.0772(16) 0.0613(16) -0.0089(13) -0.0221(15) -0.0203(14)
O2B 0.0749(18) 0.0605(14) 0.0693(17) -0.0212(12) -0.0061(14) -0.0027(13)
O3B 0.098(2) 0.0886(19) 0.0608(17) -0.0191(14) -0.0115(16) 0.0239(16)
O4B 0.108(3) 0.123(3) 0.0631(19) -0.0155(16) -0.015(2) -0.004(2)
O5B 0.0712(19) 0.0809(18) 0.079(2) -0.0097(15) 0.0017(15) -0.0088(15)
O6B 0.098(3) 0.204(4) 0.149(4) -0.101(3) 0.046(3) -0.045(3)
N1B 0.064(2) 0.0458(15) 0.0538(18) 0.0012(13) -0.0171(15) -0.0040(14)
N2B 0.0606(19) 0.0410(15) 0.0548(17) -0.0080(12) -0.0057(15) 0.0048(14)
N3B 0.0612(19) 0.0381(14) 0.0550(18) -0.0037(12) -0.0106(14) 0.0063(13)
N4B 0.0567(19) 0.0403(15) 0.0645(19) -0.0026(13) 0.0046(15) 0.0006(14)
C1B 0.059(2) 0.0456(19) 0.056(2) 0.0132(16) -0.0079(18) -0.0004(17)
C2B 0.063(2) 0.0467(19) 0.050(2) 0.0055(15) -0.0040(18) 0.0077(17)
C3B 0.088(3) 0.089(3) 0.065(3) -0.005(2) 0.008(2) 0.003(3)
C4B 0.091(11) 0.137(14) 0.049(7) 0.034(8) 0.000(6) -0.005(10)
C5B 0.061(7) 0.122(14) 0.091(10) 0.047(9) -0.001(7) -0.009(8)
C4B' 0.099(18) 0.23(4) 0.087(18) 0.016(15) 0.045(15) -0.022(17)
C5B' 0.097(14) 0.114(14) 0.098(14) 0.021(9) 0.025(10) -0.044(10)
C6B 0.072(3) 0.101(3) 0.078(3) 0.017(3) -0.006(2) -0.020(3)
C7B 0.117(4) 0.094(3) 0.052(3) -0.009(2) -0.007(3) 0.015(3)
C8B 0.057(3) 0.085(3) 0.099(4) -0.018(3) 0.008(3) -0.009(2)
C9B 0.100(3) 0.0385(18) 0.062(2) -0.0139(16) -0.015(2) 0.0162(19)
C10B 0.094(3) 0.0451(19) 0.047(2) -0.0073(15) -0.009(2) 0.0124(19)
C11B 0.0486(19) 0.0342(16) 0.0482(19) -0.0034(13) -0.0024(15) 0.0013(14)
C12B 0.058(2) 0.0364(17) 0.054(2) -0.0078(14) 0.0031(17) 0.0009(15)
C13B 0.055(2) 0.0450(18) 0.0494(19) -0.0030(15) -0.0013(16) -0.0011(16)
C14B 0.058(2) 0.0363(17) 0.0486(19) 0.0011(14) 0.0071(16) 0.0009(16)
C15B 0.068(3) 0.056(2) 0.091(3) -0.025(2) -0.018(2) 0.014(2)
C16B 0.078(3) 0.051(2) 0.098(3) -0.023(2) -0.016(3) 0.019(2)
C17B 0.053(2) 0.067(3) 0.129(4) -0.028(2) -0.002(2) 0.004(2)
C18B 0.055(3) 0.055(2) 0.132(4) -0.030(2) 0.003(3) 0.009(2)

loop_
_atom_type_symbol
_atom_type_description
_atom_type_scat_dispersion_real
_atom_type_scat_dispersion_imag
_atom_type_scat_source
C C 0.0033 0.0016 'International Tables Vol C Tables 4.2.6.8 and 6.1.1.4'
H H 0.0000 0.0000 'International Tables Vol C Tables 4.2.6.8 and 6.1.1.4'
N N 0.0061 0.0033 'International Tables Vol C Tables 4.2.6.8 and 6.1.1.4'
O O 0.0106 0.0060 'International Tables Vol C Tables 4.2.6.8 and 6.1.1.4'
S S 0.1246 0.1234 'International Tables Vol C Tables 4.2.6.8 and 6.1.1.4'
Cd Cd -0.8075 1.2024 'International Tables Vol C Tables 4.2.6.8 and 6.1.1.4'

loop_
_geom_angle_atom_site_label_1
_geom_angle_atom_site_label_2
_geom_angle_atom_site_label_3
_geom_angle
_geom_angle_site_symmetry_1
_geom_angle_site_symmetry_3
O5A Cd1A O3A 87.67(11) . .
O5A Cd1A N2A 166.96(10) . .
O3A Cd1A N2A 103.95(10) . .
O5A Cd1A N4A 92.86(10) . 2_755
O3A Cd1A N4A 93.45(10) . 2_755
N2A Cd1A N4A 92.32(9) . 2_755
O5A Cd1A N3A 88.52(10) . .
O3A Cd1A N3A 90.81(10) . .
N2A Cd1A N3A 85.47(9) . .
N4A Cd1A N3A 175.57(10) 2_755 .
O5A Cd1A N1A 101.83(11) . .
O3A Cd1A N1A 170.38(11) . .
N2A Cd1A N1A 66.44(10) . .
N4A Cd1A N1A 87.67(9) 2_755 .
N3A Cd1A N1A 87.93(9) . .
C14A S1A C11A 102.43(15) . .
N1A O1A H1A 109.5 . .
N2A O2A H2A 109.5 . .
C7A O3A Cd1A 124.6(3) . .
C8A O5A Cd1A 123.6(3) . .
C1A N1A O1A 114.8(3) . .
C1A N1A Cd1A 118.9(2) . .
O1A N1A Cd1A 125.7(2) . .
C2A N2A O2A 113.7(3) . .
C2A N2A Cd1A 120.2(2) . .
O2A N2A Cd1A 125.4(2) . .
C9A N3A C13A 116.2(3) . .
C9A N3A Cd1A 125.5(2) . .
C13A N3A Cd1A 118.3(2) . .
C16A N4A C17A 116.2(3) . .
C16A N4A Cd1A 121.4(2) . 2_745
C17A N4A Cd1A 122.4(2) . 2_745
N1A C1A C2A 116.9(3) . .
N1A C1A C6A 123.0(4) . .
C2A C1A C6A 120.0(4) . .
N2A C2A C1A 116.2(3) . .
N2A C2A C3A 124.0(3) . .
C1A C2A C3A 119.9(4) . .
C2A C3A C4A 114.9(9) . .
C2A C3A C4A' 110.5(7) . .
C4A C3A C4A' 33.5(7) . .
C2A C3A H3A 108.5 . .
C4A C3A H3A 108.5 . .
C4A' C3A H3A 135.3 . .
C2A C3A H3B 108.5 . .
C4A C3A H3B 108.5 . .
C4A' C3A H3B 79.7 . .
H3A C3A H3B 107.5 . .
C2A C3A H3C 109.2 . .
C4A C3A H3C 76.6 . .
C4A' C3A H3C 109.0 . .
H3A C3A H3C 35.8 . .
H3B C3A H3C 134.7 . .
C2A C3A H3D 109.9 . .
C4A C3A H3D 130.3 . .
C4A' C3A H3D 110.1 . .
H3A C3A H3D 75.2 . .
H3B C3A H3D 34.1 . .
H3C C3A H3D 108.1 . .
C5A C4A C3A 115.6(18) . .
C5A C4A H4A1 108.4 . .
C3A C4A H4A1 108.4 . .
C5A C4A H4A2 108.4 . .
C3A C4A H4A2 108.4 . .
H4A1 C4A H4A2 107.4 . .
C4A C5A C6A 114.1(19) . .
C4A C5A H5A1 108.7 . .
C6A C5A H5A1 108.7 . .
C4A C5A H5A2 108.7 . .
C6A C5A H5A2 108.7 . .
H5A1 C5A H5A2 107.6 . .
C3A C4A' C5A' 102.1(12) . .
C3A C4A' H4A3 111.3 . .
C5A' C4A' H4A3 111.3 . .
C3A C4A' H4A4 111.3 . .
C5A' C4A' H4A4 111.3 . .
H4A3 C4A' H4A4 109.2 . .
C6A C5A' C4A' 107.1(15) . .
C6A C5A' H5A3 110.3 . .
C4A' C5A' H5A3 110.3 . .
C6A C5A' H5A4 110.3 . .
C4A' C5A' H5A4 110.3 . .
H5A3 C5A' H5A4 108.6 . .
C5A' C6A C1A 114.8(10) . .
C5A' C6A C5A 26.9(15) . .
C1A C6A C5A 112.4(11) . .
C5A' C6A H6A 127.6 . .
C1A C6A H6A 109.1 . .
C5A C6A H6A 109.1 . .
C5A' C6A H6B 83.7 . .
C1A C6A H6B 109.1 . .
C5A C6A H6B 109.1 . .
H6A C6A H6B 107.9 . .
C5A' C6A H6C 108.2 . .
C1A C6A H6C 108.5 . .
C5A C6A H6C 130.0 . .
H6A C6A H6C 82.5 . .
H6B C6A H6C 27.7 . .
C5A' C6A H6D 108.7 . .
C1A C6A H6D 108.8 . .
C5A C6A H6D 85.3 . .
H6A C6A H6D 26.9 . .
H6B C6A H6D 129.6 . .
H6C C6A H6D 107.6 . .
O4A C7A O3A 127.9(5) . .
O4A C7A H7A 116.1 . .
O3A C7A H7A 116.1 . .
O6A C8A O5A 127.5(5) . .
O6A C8A H8A 116.3 . .
O5A C8A H8A 116.3 . .
N3A C9A C10A 123.7(3) . .
N3A C9A H9A 118.1 . .
C10A C9A H9A 118.1 . .
C11A C10A C9A 118.9(3) . .
C11A C10A H10A 120.5 . .
C9A C10A H10A 120.5 . .
C12A C11A C10A 118.4(3) . .
C12A C11A S1A 122.2(3) . .
C10A C11A S1A 119.2(3) . .
C11A C12A C13A 118.9(3) . .
C11A C12A H12A 120.5 . .
C13A C12A H12A 120.5 . .
N3A C13A C12A 123.7(3) . .
N3A C13A H13A 118.1 . .
C12A C13A H13A 118.1 . .
C18A C14A C15A 118.2(3) . .
C18A C14A S1A 117.5(3) . .
C15A C14A S1A 124.2(2) . .
C16A C15A C14A 118.8(3) . .
C16A C15A H15A 120.6 . .
C14A C15A H15A 120.6 . .
N4A C16A C15A 124.1(3) . .
N4A C16A H16A 118.0 . .
C15A C16A H16A 118.0 . .
N4A C17A C18A 124.1(3) . .
N4A C17A H17A 117.9 . .
C18A C17A H17A 117.9 . .
C14A C18A C17A 118.6(3) . .
C14A C18A H18A 120.7 . .
C17A C18A H18A 120.7 . .
O3B Cd1B O5B 90.42(10) . .
O3B Cd1B N4B 92.93(9) . 2_645
O5B Cd1B N4B 90.60(10) . 2_645
O3B Cd1B N3B 90.33(9) . .
O5B Cd1B N3B 88.01(9) . .
N4B Cd1B N3B 176.47(9) 2_645 .
O3B Cd1B N2B 159.09(10) . .
O5B Cd1B N2B 109.62(10) . .
N4B Cd1B N2B 92.78(9) 2_645 .
N3B Cd1B N2B 84.64(9) . .
O3B Cd1B N1B 94.14(10) . .
O5B Cd1B N1B 175.15(10) . .
N4B Cd1B N1B 90.80(9) 2_645 .
N3B Cd1B N1B 90.32(9) . .
N2B Cd1B N1B 65.67(9) . .
C11B S1B C14B 102.91(14) . .
N1B O1B H1B 109.5 . .
N2B O2B H2B 109.5 . .
C7B O3B Cd1B 131.2(3) . .
C8B O5B Cd1B 116.6(3) . .
C1B N1B O1B 114.4(3) . .
C1B N1B Cd1B 118.7(2) . .
O1B N1B Cd1B 126.8(2) . .
C2B N2B O2B 113.9(3) . .
C2B N2B Cd1B 120.6(2) . .
O2B N2B Cd1B 123.4(2) . .
C13B N3B C9B 116.3(3) . .
C13B N3B Cd1B 119.7(2) . .
C9B N3B Cd1B 124.0(2) . .
C16B N4B C17B 115.4(3) . .
C16B N4B Cd1B 121.0(2) . 2_655
C17B N4B Cd1B 123.6(2) . 2_655
N1B C1B C2B 116.8(3) . .
N1B C1B C6B 122.5(3) . .
C2B C1B C6B 120.7(4) . .
N2B C2B C1B 116.1(3) . .
N2B C2B C3B 123.4(3) . .
C1B C2B C3B 120.6(3) . .
C4B' C3B C2B 111.2(11) . .
C4B' C3B C4B 25.7(13) . .
C2B C3B C4B 114.8(11) . .
C4B' C3B H3E 130.2 . .
C2B C3B H3E 108.6 . .
C4B C3B H3E 108.6 . .
C4B' C3B H3F 87.0 . .
C2B C3B H3F 108.6 . .
C4B C3B H3F 108.6 . .
H3E C3B H3F 107.5 . .
C4B' C3B H3G 109.7 . .
C2B C3B H3G 109.2 . .
C4B C3B H3G 126.6 . .
H3E C3B H3G 83.4 . .
H3F C3B H3G 25.8 . .
C4B' C3B H3I 109.7 . .
C2B C3B H3I 108.9 . .
C4B C3B H3I 85.1 . .
H3E C3B H3I 26.8 . .
H3F C3B H3I 129.1 . .
H3G C3B H3I 107.9 . .
C3B C4B C5B 104.6(11) . .
C3B C4B H4B1 110.8 . .
C5B C4B H4B1 110.8 . .
C3B C4B H4B2 110.8 . .
C5B C4B H4B2 110.8 . .
H4B1 C4B H4B2 108.9 . .
C6B C5B C4B 109.8(15) . .
C6B C5B H5B1 109.7 . .
C4B C5B H5B1 109.7 . .
C6B C5B H5B2 109.7 . .
C4B C5B H5B2 109.7 . .
H5B1 C5B H5B2 108.2 . .
C5B' C4B' C3B 123(2) . .
C5B' C4B' H4B3 106.5 . .
C3B C4B' H4B3 106.5 . .
C5B' C4B' H4B4 106.5 . .
C3B C4B' H4B4 106.5 . .
H4B3 C4B' H4B4 106.5 . .
C4B' C5B' C6B 116.2(15) . .
C4B' C5B' H5B3 108.2 . .
C6B C5B' H5B3 108.2 . .
C4B' C5B' H5B4 108.2 . .
C6B C5B' H5B4 108.2 . .
H5B3 C5B' H5B4 107.4 . .
C5B C6B C1B 113.4(9) . .
C5B C6B C5B' 27.7(7) . .
C1B C6B C5B' 111.2(8) . .
C5B C6B H6E 108.9 . .
C1B C6B H6E 108.9 . .
C5B' C6B H6E 84.6 . .
C5B C6B H6F 108.9 . .
C1B C6B H6F 108.9 . .
C5B' C6B H6F 131.1 . .
H6E C6B H6F 107.7 . .
C5B C6B H6G 82.7 . .
C1B C6B H6G 109.2 . .
C5B' C6B H6G 108.9 . .
H6E C6B H6G 130.8 . .
H6F C6B H6G 29.4 . .
C5B C6B H6I 128.6 . .
C1B C6B H6I 109.8 . .
C5B' C6B H6I 109.7 . .
H6E C6B H6I 28.3 . .
H6F C6B H6I 81.1 . .
H6G C6B H6I 108.0 . .
O4B C7B O3B 128.7(5) . .
O4B C7B H7B 115.7 . .
O3B C7B H7B 115.7 . .
O6B C8B O5B 127.5(4) . .
O6B C8B H8B 116.2 . .
O5B C8B H8B 116.2 . .
N3B C9B C10B 123.9(3) . .
N3B C9B H9B 118.1 . .
C10B C9B H9B 118.1 . .
C11B C10B C9B 118.9(3) . .
C11B C10B H10B 120.6 . .
C9B C10B H10B 120.6 . .
C12B C11B C10B 117.9(3) . .
C12B C11B S1B 124.2(2) . .
C10B C11B S1B 117.9(2) . .
C11B C12B C13B 119.2(3) . .
C11B C12B H12B 120.4 . .
C13B C12B H12B 120.4 . .
N3B C13B C12B 123.9(3) . .
N3B C13B H13B 118.1 . .
C12B C13B H13B 118.1 . .
C18B C14B C15B 117.3(3) . .
C18B C14B S1B 123.8(3) . .
C15B C14B S1B 118.9(3) . .
C14B C15B C16B 119.4(4) . .
C14B C15B H15B 120.3 . .
C16B C15B H15B 120.3 . .
N4B C16B C15B 124.2(3) . .
N4B C16B H16B 117.9 . .
C15B C16B H16B 117.9 . .
N4B C17B C18B 124.4(4) . .
N4B C17B H17B 117.8 . .
C18B C17B H17B 117.8 . .
C14B C18B C17B 119.3(3) . .
C14B C18B H18B 120.4 . .
C17B C18B H18B 120.4 . .

loop_
_geom_bond_atom_site_label_1
_geom_bond_atom_site_label_2
_geom_bond_distance
_geom_bond_site_symmetry_2
Cd1A O5A 2.226(3) .
Cd1A O3A 2.243(3) .
Cd1A N2A 2.369(3) .
Cd1A N4A 2.379(2) 2_755
Cd1A N3A 2.415(2) .
Cd1A N1A 2.416(3) .
S1A C14A 1.760(3) .
S1A C11A 1.776(3) .
O1A N1A 1.390(3) .
O1A H1A 0.8200 .
O2A N2A 1.371(3) .
O2A H2A 0.8200 .
O3A C7A 1.218(5) .
O4A C7A 1.176(5) .
O5A C8A 1.220(5) .
O6A C8A 1.219(5) .
N1A C1A 1.266(4) .
N2A C2A 1.287(4) .
N3A C9A 1.327(4) .
N3A C13A 1.330(4) .
N4A C16A 1.328(4) .
N4A C17A 1.333(4) .
N4A Cd1A 2.379(2) 2_745
C1A C2A 1.481(5) .
C1A C6A 1.499(5) .
C2A C3A 1.490(5) .
C3A C4A 1.508(18) .
C3A C4A' 1.580(16) .
C3A H3A 0.9700 .
C3A H3B 0.9700 .
C3A H3C 0.9700 .
C3A H3D 0.9700 .
C4A C5A 1.35(3) .
C4A H4A1 0.9700 .
C4A H4A2 0.9700 .
C5A C6A 1.58(3) .
C5A H5A1 0.9700 .
C5A H5A2 0.9700 .
C4A' C5A' 1.63(3) .
C4A' H4A3 0.9700 .
C4A' H4A4 0.9700 .
C5A' C6A 1.44(3) .
C5A' H5A3 0.9700 .
C5A' H5A4 0.9700 .
C6A H6A 0.9700 .
C6A H6B 0.9700 .
C6A H6C 0.9700 .
C6A H6D 0.9700 .
C7A H7A 0.9300 .
C8A H8A 0.9300 .
C9A C10A 1.382(4) .
C9A H9A 0.9300 .
C10A C11A 1.367(4) .
C10A H10A 0.9300 .
C11A C12A 1.363(4) .
C12A C13A 1.382(4) .
C12A H12A 0.9300 .
C13A H13A 0.9300 .
C14A C18A 1.375(4) .
C14A C15A 1.381(4) .
C15A C16A 1.379(4) .
C15A H15A 0.9300 .
C16A H16A 0.9300 .
C17A C18A 1.382(4) .
C17A H17A 0.9300 .
C18A H18A 0.9300 .
Cd1B O3B 2.236(3) .
Cd1B O5B 2.254(3) .
Cd1B N4B 2.373(2) 2_645
Cd1B N3B 2.383(2) .
Cd1B N2B 2.386(3) .
Cd1B N1B 2.449(3) .
S1B C11B 1.761(3) .
S1B C14B 1.767(3) .
O1B N1B 1.385(3) .
O1B H1B 0.8200 .
O2B N2B 1.380(3) .
O2B H2B 0.8200 .
O3B C7B 1.237(4) .
O4B C7B 1.211(5) .
O5B C8B 1.222(4) .
O6B C8B 1.194(5) .
N1B C1B 1.277(4) .
N2B C2B 1.284(4) .
N3B C13B 1.327(3) .
N3B C9B 1.330(4) .
N4B C16B 1.316(4) .
N4B C17B 1.318(4) .
N4B Cd1B 2.373(2) 2_655
C1B C2B 1.478(4) .
C1B C6B 1.492(5) .
C2B C3B 1.490(5) .
C3B C4B' 1.47(3) .
C3B C4B 1.52(3) .
C3B H3E 0.9700 .
C3B H3F 0.9700 .
C3B H3G 0.9700 .
C3B H3I 0.9700 .
C4B C5B 1.66(2) .
C4B H4B1 0.9700 .
C4B H4B2 0.9700 .
C5B C6B 1.45(2) .
C5B H5B1 0.9700 .
C5B H5B2 0.9700 .
C4B' C5B' 1.27(3) .
C4B' H4B3 0.9700 .
C4B' H4B4 0.9700 .
C5B' C6B 1.565(19) .
C5B' H5B3 0.9700 .
C5B' H5B4 0.9700 .
C6B H6E 0.9700 .
C6B H6F 0.9700 .
C6B H6G 0.9700 .
C6B H6I 0.9700 .
C7B H7B 0.9300 .
C8B H8B 0.9300 .
C9B C10B 1.383(4) .
C9B H9B 0.9300 .
C10B C11B 1.374(4) .
C10B H10B 0.9300 .
C11B C12B 1.374(4) .
C12B C13B 1.378(4) .
C12B H12B 0.9300 .
C13B H13B 0.9300 .
C14B C18B 1.359(5) .
C14B C15B 1.360(4) .
C15B C16B 1.382(4) .
C15B H15B 0.9300 .
C16B H16B 0.9300 .
C17B C18B 1.383(5) .
C17B H17B 0.9300 .
C18B H18B 0.9300 .

loop_
_geom_hbond_atom_site_label_D
_geom_hbond_atom_site_label_H
_geom_hbond_atom_site_label_A
_geom_hbond_distance_DH
_geom_hbond_distance_HA
_geom_hbond_distance_DA
_geom_hbond_angle_DHA
O1A H1A O6A 0.82 1.75 2.556(5) 166.4
O2A H2A O4A 0.82 1.77 2.570(5) 165.0
O1B H1B O4B 0.82 1.76 2.575(4) 173.4
O2B H2B O6B 0.82 1.77 2.555(4) 159.1
